data_4028404
loop_
_publ_author_name
'Miroslav Kavala'
'Roman Bo\<ca'
'Lubom\'ir Dlh\'a\<n'
'Vlasta Brezov\'a'
'Martin Breza'
'Jozef Ko\<z\'i\<sek'
'Marek Fronc'
'Peter Herich'
'Lubom\'ir \<Svorc'
'Peter Szolcs\'anyi'

_publ_section_title
;
 Preparation and Spectroscopic, Magnetic, and Electrochemical Studies of
 Mono-/Biradical TEMPO Derivatives
;
_journal_name_full 'Journal of Organic Chemistry'
_journal_page_first 6558
_journal_page_last 6569
_journal_paper_doi 10.1021/jo400845m
_journal_volume 78
_journal_year 2013
_chemical_formula_moiety 'C19 H37 N3 O4 S'
_chemical_formula_sum 'C19 H37 N3 O4 S'
_chemical_formula_weight 403.58
_chemical_name_systematic
; 
 ? 
;
_space_group_IT_number 43
_symmetry_cell_setting orthorhombic
_symmetry_space_group_name_Hall 'F 2 -2d'
_symmetry_space_group_name_H-M 'F d d 2'
_atom_sites_solution_hydrogens geom
_atom_sites_solution_primary direct
_atom_sites_solution_secondary difmap
_audit_creation_method SHELXL-97
_cell_angle_alpha 90.00
_cell_angle_beta 90.00
_cell_angle_gamma 90.00
_cell_formula_units_Z 16
_cell_length_a 41.4219(12)
_cell_length_b 21.0998(6)
_cell_length_c 10.1443(3)
_cell_measurement_reflns_used 23307
_cell_measurement_temperature 100(2)
_cell_measurement_theta_max 28.05
_cell_measurement_theta_min 2.97
_cell_volume 8866.1(4)
_computing_cell_refinement 'CrysAlis CCD'
_computing_data_collection 'CrysAlis CCD (Oxford Diffraction, 2010)'
_computing_data_reduction 'CrysAlis RED (Oxford Diffraction, 2010)'
_computing_molecular_graphics 'DIAMOND (Brandenburg, 1998)'
_computing_publication_material ' enCIFer (Allen et al., 2008)'
_computing_structure_refinement 'SHELXL-97 (Sheldrick, 1997)'
_computing_structure_solution 'SHELXS-97 (Sheldrick, 1990)'
_diffrn_ambient_temperature 100(2)
_diffrn_detector_area_resol_mean 5.2170
_diffrn_measured_fraction_theta_full 0.999
_diffrn_measured_fraction_theta_max 0.970
_diffrn_measurement_device_type 'Xcalibur, Ruby, Gemini'
_diffrn_measurement_method '\w scans'
_diffrn_radiation_monochromator graphite
_diffrn_radiation_source 'Enhance (Mo) x-ray Source'
_diffrn_radiation_type MoK\a
_diffrn_radiation_wavelength 0.71073
_diffrn_reflns_av_R_equivalents 0.0410
_diffrn_reflns_av_sigmaI/netI 0.0228
_diffrn_reflns_limit_h_max 54
_diffrn_reflns_limit_h_min -54
_diffrn_reflns_limit_k_max 28
_diffrn_reflns_limit_k_min -28
_diffrn_reflns_limit_l_max 13
_diffrn_reflns_limit_l_min -12
_diffrn_reflns_number 44541
_diffrn_reflns_theta_full 26.32
_diffrn_reflns_theta_max 28.18
_diffrn_reflns_theta_min 2.67
_diffrn_standards_decay_% 0
_diffrn_standards_interval_time 0
_diffrn_standards_number 0
_exptl_absorpt_coefficient_mu 0.174
_exptl_absorpt_correction_T_max 0.923
_exptl_absorpt_correction_T_min 0.864
_exptl_absorpt_correction_type analytical
_exptl_absorpt_process_details
;
CrysAlisPro, Agilent Technologies,
Version 1.171.36.24a (release 19-12-2012 CrysAlis171 .NET)
(compiled Dec 19 2012,11:08:27)
Analytical numeric absorption correction using a multifaceted crystal
            model based on expressions derived by R.C. Clark & J.S. Reid.
(Clark, R. C. & Reid, J. S. (1995). Acta Cryst. A51, 887-897)
;
_exptl_crystal_colour pink_red
_exptl_crystal_density_diffrn 1.209
_exptl_crystal_description rod
_exptl_crystal_F_000 3520
_exptl_crystal_size_max 0.95
_exptl_crystal_size_mid 0.70
_exptl_crystal_size_min 0.46
_refine_diff_density_max 0.227
_refine_diff_density_min -0.208
_refine_diff_density_rms 0.035
_refine_ls_abs_structure_details 'Flack H D (1983), Acta Cryst. A39, 876-881'
_refine_ls_abs_structure_Flack -0.01(5)
_refine_ls_extinction_method none
_refine_ls_goodness_of_fit_ref 1.043
_refine_ls_hydrogen_treatment constr
_refine_ls_matrix_type full
_refine_ls_number_parameters 244
_refine_ls_number_reflns 5160
_refine_ls_number_restraints 1
_refine_ls_restrained_S_all 1.043
_refine_ls_R_factor_all 0.0357
_refine_ls_R_factor_gt 0.0351
_refine_ls_shift/su_max 0.001
_refine_ls_shift/su_mean 0.000
_refine_ls_structure_factor_coef Fsqd
_refine_ls_weighting_details 'calc w=1/[\s^2^(Fo^2^)+(0.0576P)^2^+4.8534P] where P=(Fo^2^+2Fc^2^)/3'
_refine_ls_weighting_scheme calc
_refine_ls_wR_factor_gt 0.0961
_refine_ls_wR_factor_ref 0.0967
_reflns_number_gt 5051
_reflns_number_total 5161
_reflns_threshold_expression >2sigma(I)
_cod_data_source_file jo400845m_si_006.cif
_cod_data_source_block I
_cod_database_code 4028404

loop_
_symmetry_equiv_pos_as_xyz
'x, y, z'
'-x, -y, z'
'-x+1/4, y+1/4, z+1/4'
'x+3/4, -y+3/4, z+1/4'
'x, y+1/2, z+1/2'
'-x, -y+1/2, z+1/2'
'-x+1/4, y+3/4, z+3/4'
'x+3/4, -y+5/4, z+3/4'
'x+1/2, y, z+1/2'
'-x+1/2, -y, z+1/2'
'-x+3/4, y+1/4, z+3/4'
'x+5/4, -y+3/4, z+3/4'
'x+1/2, y+1/2, z'
'-x+1/2, -y+1/2, z'
'-x+3/4, y+3/4, z+1/4'
'x+5/4, -y+5/4, z+1/4'

loop_
_atom_site_label
_atom_site_type_symbol
_atom_site_fract_x
_atom_site_fract_y
_atom_site_fract_z
_atom_site_U_iso_or_equiv
_atom_site_adp_type
_atom_site_occupancy
_atom_site_symmetry_multiplicity
_atom_site_calc_flag
_atom_site_refinement_flags
C1 C 0.31077(4) 0.70244(9) -0.32839(17) 0.0441(4) Uani 1 1 d .
C2 C 0.31594(4) 0.71672(7) -0.18305(16) 0.0404(3) Uani 1 1 d .
H2B H 0.3316 0.7519 -0.1742 0.049 Uiso 1 1 calc R
H2A H 0.2953 0.7306 -0.1436 0.049 Uiso 1 1 calc R
C3 C 0.32844(3) 0.65943(7) -0.10803(14) 0.0345(3) Uani 1 1 d .
H3A H 0.3140 0.6231 -0.1311 0.041 Uiso 1 1 calc R
C4 C 0.36174(4) 0.64321(8) -0.16146(15) 0.0404(3) Uani 1 1 d .
H4B H 0.3706 0.6070 -0.1110 0.048 Uiso 1 1 calc R
H4A H 0.3763 0.6799 -0.1479 0.048 Uiso 1 1 calc R
C5 C 0.36126(4) 0.62616(8) -0.30842(15) 0.0425(3) Uani 1 1 d .
C6 C 0.30647(6) 0.76415(11) -0.4044(2) 0.0694(6) Uani 1 1 d .
H6C H 0.3032 0.7547 -0.4981 0.083 Uiso 1 1 calc R
H6B H 0.3258 0.7905 -0.3938 0.083 Uiso 1 1 calc R
H6A H 0.2876 0.7869 -0.3702 0.083 Uiso 1 1 calc R
C7 C 0.28164(5) 0.65934(12) -0.3496(2) 0.0638(5) Uani 1 1 d .
H7C H 0.2791 0.6508 -0.4440 0.077 Uiso 1 1 calc R
H7B H 0.2622 0.6802 -0.3159 0.077 Uiso 1 1 calc R
H7A H 0.2850 0.6193 -0.3026 0.077 Uiso 1 1 calc R
C8 C 0.34943(6) 0.55822(10) -0.3311(2) 0.0612(5) Uani 1 1 d .
H8C H 0.3495 0.5489 -0.4257 0.073 Uiso 1 1 calc R
H8B H 0.3274 0.5538 -0.2965 0.073 Uiso 1 1 calc R
H8A H 0.3638 0.5285 -0.2854 0.073 Uiso 1 1 calc R
C9 C 0.39515(5) 0.63402(11) -0.3661(2) 0.0627(5) Uani 1 1 d .
H9C H 0.3948 0.6231 -0.4599 0.075 Uiso 1 1 calc R
H9B H 0.4102 0.6059 -0.3196 0.075 Uiso 1 1 calc R
H9A H 0.4022 0.6781 -0.3556 0.075 Uiso 1 1 calc R
C10 C 0.24269(3) 0.61389(7) 0.15820(16) 0.0389(3) Uani 1 1 d .
C11 C 0.26813(4) 0.64542(7) 0.06965(15) 0.0395(3) Uani 1 1 d .
H11B H 0.2650 0.6308 -0.0222 0.047 Uiso 1 1 calc R
H11A H 0.2649 0.6919 0.0711 0.047 Uiso 1 1 calc R
C12 C 0.30245(3) 0.63071(6) 0.11247(15) 0.0343(3) Uani 1 1 d .
H12A H 0.3046 0.6431 0.2072 0.041 Uiso 1 1 calc R
C13 C 0.30779(3) 0.55943(7) 0.10313(16) 0.0381(3) Uani 1 1 d .
H13B H 0.3306 0.5496 0.1243 0.046 Uiso 1 1 calc R
H13A H 0.3036 0.5452 0.0117 0.046 Uiso 1 1 calc R
C14 C 0.28557(4) 0.52323(7) 0.19822(18) 0.0415(3) Uani 1 1 d .
C15 C 0.23932(5) 0.64909(9) 0.29018(18) 0.0515(4) Uani 1 1 d .
H15C H 0.2229 0.6281 0.3444 0.062 Uiso 1 1 calc R
H15B H 0.2328 0.6930 0.2737 0.062 Uiso 1 1 calc R
H15A H 0.2601 0.6485 0.3366 0.062 Uiso 1 1 calc R
C16 C 0.20994(4) 0.61384(11) 0.0887(2) 0.0596(5) Uani 1 1 d .
H16C H 0.1938 0.5937 0.1456 0.071 Uiso 1 1 calc R
H16B H 0.2116 0.5902 0.0058 0.071 Uiso 1 1 calc R
H16A H 0.2034 0.6576 0.0702 0.071 Uiso 1 1 calc R
C17 C 0.29635(5) 0.53127(10) 0.34099(19) 0.0562(5) Uani 1 1 d .
H17C H 0.2818 0.5075 0.3990 0.067 Uiso 1 1 calc R
H17B H 0.2958 0.5763 0.3646 0.067 Uiso 1 1 calc R
H17A H 0.3184 0.5151 0.3511 0.067 Uiso 1 1 calc R
C18 C 0.28615(5) 0.45299(8) 0.1610(3) 0.0646(6) Uani 1 1 d .
H18C H 0.2721 0.4292 0.2209 0.078 Uiso 1 1 calc R
H18B H 0.3083 0.4368 0.1681 0.078 Uiso 1 1 calc R
H18A H 0.2785 0.4479 0.0703 0.078 Uiso 1 1 calc R
C19 C 0.37674(4) 0.66670(9) 0.2059(2) 0.0525(4) Uani 1 1 d .
H19C H 0.3913 0.6931 0.2588 0.063 Uiso 1 1 calc R
H19B H 0.3894 0.6419 0.1427 0.063 Uiso 1 1 calc R
H19A H 0.3648 0.6380 0.2640 0.063 Uiso 1 1 calc R
N1 N 0.33996(3) 0.67059(8) -0.38290(14) 0.0478(3) Uani 1 1 d .
N2 N 0.25168(3) 0.54640(6) 0.18330(16) 0.0444(3) Uani 1 1 d .
N3 N 0.32672(3) 0.66714(7) 0.03662(13) 0.0407(3) Uani 1 1 d .
O1 O 0.34068(5) 0.66469(10) -0.50892(13) 0.0792(5) Uani 1 1 d .
O2 O 0.23005(3) 0.51216(8) 0.2393(2) 0.0766(5) Uani 1 1 d .
O3 O 0.33003(3) 0.74666(6) 0.21680(14) 0.0563(3) Uani 1 1 d .
O4 O 0.36730(4) 0.75337(6) 0.02876(14) 0.0575(3) Uani 1 1 d .
S1 S 0.349439(9) 0.715398(16) 0.12028(4) 0.03895(10) Uani 1 1 d .

loop_
_atom_site_aniso_label
_atom_site_aniso_U_11
_atom_site_aniso_U_22
_atom_site_aniso_U_33
_atom_site_aniso_U_23
_atom_site_aniso_U_13
_atom_site_aniso_U_12
C1 0.0369(7) 0.0548(9) 0.0407(8) 0.0146(7) 0.0013(6) 0.0074(6)
C2 0.0383(7) 0.0418(7) 0.0412(8) 0.0042(6) 0.0053(6) 0.0052(6)
C3 0.0344(6) 0.0393(7) 0.0299(7) 0.0029(5) 0.0017(5) -0.0027(5)
C4 0.0353(7) 0.0498(8) 0.0360(7) 0.0052(6) 0.0013(6) 0.0072(6)
C5 0.0416(8) 0.0493(8) 0.0366(8) 0.0062(7) 0.0072(6) 0.0091(6)
C6 0.0676(12) 0.0761(13) 0.0646(13) 0.0334(11) 0.0024(10) 0.0215(10)
C7 0.0459(9) 0.0944(15) 0.0511(10) 0.0079(10) -0.0129(8) -0.0061(10)
C8 0.0763(14) 0.0525(10) 0.0549(11) -0.0067(8) 0.0034(10) 0.0073(9)
C9 0.0474(9) 0.0837(13) 0.0571(11) 0.0131(11) 0.0198(9) 0.0173(9)
C10 0.0296(6) 0.0469(7) 0.0402(7) -0.0064(6) 0.0024(6) 0.0035(6)
C11 0.0387(7) 0.0445(7) 0.0353(7) 0.0008(6) 0.0023(6) 0.0047(6)
C12 0.0331(6) 0.0383(6) 0.0315(6) 0.0000(6) 0.0033(6) -0.0054(5)
C13 0.0321(6) 0.0393(7) 0.0428(8) 0.0010(6) 0.0069(6) -0.0011(5)
C14 0.0365(7) 0.0358(7) 0.0522(9) 0.0033(6) 0.0068(7) -0.0033(5)
C15 0.0485(9) 0.0638(10) 0.0422(9) -0.0113(8) 0.0093(7) 0.0037(7)
C16 0.0337(8) 0.0846(13) 0.0604(11) -0.0174(10) -0.0050(8) 0.0077(8)
C17 0.0549(10) 0.0613(10) 0.0523(11) 0.0179(8) 0.0021(8) 0.0005(8)
C18 0.0602(11) 0.0365(8) 0.0971(17) -0.0016(9) 0.0157(11) -0.0025(7)
C19 0.0440(8) 0.0578(10) 0.0558(10) 0.0000(8) -0.0121(8) -0.0049(7)
N1 0.0468(7) 0.0654(8) 0.0311(6) 0.0111(6) 0.0051(6) 0.0108(6)
N2 0.0305(6) 0.0435(6) 0.0592(8) -0.0025(6) 0.0076(6) -0.0066(5)
N3 0.0422(7) 0.0492(7) 0.0308(6) 0.0002(5) 0.0021(5) -0.0173(5)
O1 0.0939(12) 0.1137(14) 0.0300(6) 0.0116(7) 0.0097(7) 0.0307(10)
O2 0.0443(7) 0.0652(9) 0.1203(15) 0.0112(9) 0.0264(8) -0.0161(6)
O3 0.0627(8) 0.0485(6) 0.0578(8) -0.0158(6) 0.0023(6) -0.0001(6)
O4 0.0656(8) 0.0556(7) 0.0514(7) 0.0065(6) -0.0030(6) -0.0281(6)
S1 0.04143(18) 0.03716(16) 0.03824(17) -0.00164(14) -0.00166(15) -0.00794(14)

loop_
_atom_type_symbol
_atom_type_description
_atom_type_scat_dispersion_real
_atom_type_scat_dispersion_imag
_atom_type_scat_source
C C 0.0033 0.0016 'International Tables Vol C Tables 4.2.6.8 and 6.1.1.4'
H H 0.0000 0.0000 'International Tables Vol C Tables 4.2.6.8 and 6.1.1.4'
N N 0.0061 0.0033 'International Tables Vol C Tables 4.2.6.8 and 6.1.1.4'
O O 0.0106 0.0060 'International Tables Vol C Tables 4.2.6.8 and 6.1.1.4'
S S 0.1246 0.1234 'International Tables Vol C Tables 4.2.6.8 and 6.1.1.4'

loop_
_geom_angle_atom_site_label_1
_geom_angle_atom_site_label_2
_geom_angle_atom_site_label_3
_geom_angle
N1 C1 C2 109.59(13)
N1 C1 C6 107.02(14)
C2 C1 C6 109.75(17)
N1 C1 C7 108.70(16)
C2 C1 C7 111.49(15)
C6 C1 C7 110.19(17)
C3 C2 C1 112.09(13)
C3 C2 H2B 109.2
C1 C2 H2B 109.2
C3 C2 H2A 109.2
C1 C2 H2A 109.2
H2B C2 H2A 107.9
N3 C3 C2 113.15(13)
N3 C3 C4 114.98(13)
C2 C3 C4 108.03(12)
N3 C3 H3A 106.7
C2 C3 H3A 106.7
C4 C3 H3A 106.7
C3 C4 C5 112.79(13)
C3 C4 H4B 109.0
C5 C4 H4B 109.0
C3 C4 H4A 109.0
C5 C4 H4A 109.0
H4B C4 H4A 107.8
N1 C5 C9 106.31(14)
N1 C5 C8 108.83(15)
C9 C5 C8 109.73(16)
N1 C5 C4 110.63(13)
C9 C5 C4 109.53(16)
C8 C5 C4 111.67(15)
C1 C6 H6C 109.5
C1 C6 H6B 109.5
H6C C6 H6B 109.5
C1 C6 H6A 109.5
H6C C6 H6A 109.5
H6B C6 H6A 109.5
C1 C7 H7C 109.5
C1 C7 H7B 109.5
H7C C7 H7B 109.5
C1 C7 H7A 109.5
H7C C7 H7A 109.5
H7B C7 H7A 109.5
C5 C8 H8C 109.5
C5 C8 H8B 109.5
H8C C8 H8B 109.5
C5 C8 H8A 109.5
H8C C8 H8A 109.5
H8B C8 H8A 109.5
C5 C9 H9C 109.5
C5 C9 H9B 109.5
H9C C9 H9B 109.5
C5 C9 H9A 109.5
H9C C9 H9A 109.5
H9B C9 H9A 109.5
N2 C10 C16 107.40(14)
N2 C10 C11 109.98(12)
C16 C10 C11 109.83(15)
N2 C10 C15 109.55(14)
C16 C10 C15 108.75(13)
C11 C10 C15 111.24(13)
C12 C11 C10 112.73(12)
C12 C11 H11B 109.0
C10 C11 H11B 109.0
C12 C11 H11A 109.0
C10 C11 H11A 109.0
H11B C11 H11A 107.8
N3 C12 C11 112.37(12)
N3 C12 C13 112.44(12)
C11 C12 C13 108.67(12)
N3 C12 H12A 107.7
C11 C12 H12A 107.7
C13 C12 H12A 107.7
C12 C13 C14 111.40(12)
C12 C13 H13B 109.3
C14 C13 H13B 109.3
C12 C13 H13A 109.3
C14 C13 H13A 109.3
H13B C13 H13A 108.0
N2 C14 C17 109.57(14)
N2 C14 C18 107.85(14)
C17 C14 C18 109.72(17)
N2 C14 C13 109.67(13)
C17 C14 C13 111.44(14)
C18 C14 C13 108.51(14)
C10 C15 H15C 109.5
C10 C15 H15B 109.5
H15C C15 H15B 109.5
C10 C15 H15A 109.5
H15C C15 H15A 109.5
H15B C15 H15A 109.5
C10 C16 H16C 109.5
C10 C16 H16B 109.5
H16C C16 H16B 109.5
C10 C16 H16A 109.5
H16C C16 H16A 109.5
H16B C16 H16A 109.5
C14 C17 H17C 109.5
C14 C17 H17B 109.5
H17C C17 H17B 109.5
C14 C17 H17A 109.5
H17C C17 H17A 109.5
H17B C17 H17A 109.5
C14 C18 H18C 109.5
C14 C18 H18B 109.5
H18C C18 H18B 109.5
C14 C18 H18A 109.5
H18C C18 H18A 109.5
H18B C18 H18A 109.5
S1 C19 H19C 109.5
S1 C19 H19B 109.5
H19C C19 H19B 109.5
S1 C19 H19A 109.5
H19C C19 H19A 109.5
H19B C19 H19A 109.5
O1 N1 C1 115.60(14)
O1 N1 C5 115.40(15)
C1 N1 C5 125.11(12)
O2 N2 C10 115.98(13)
O2 N2 C14 115.28(14)
C10 N2 C14 124.28(12)
C3 N3 C12 119.43(12)
C3 N3 S1 124.01(10)
C12 N3 S1 116.54(10)
O3 S1 O4 118.47(8)
O3 S1 N3 108.74(7)
O4 S1 N3 108.12(7)
O3 S1 C19 107.05(9)
O4 S1 C19 108.36(9)
N3 S1 C19 105.33(8)

loop_
_geom_bond_atom_site_label_1
_geom_bond_atom_site_label_2
_geom_bond_distance
C1 N1 1.489(2)
C1 C2 1.520(2)
C1 C6 1.524(2)
C1 C7 1.526(3)
C2 C3 1.519(2)
C2 H2B 0.9900
C2 H2A 0.9900
C3 N3 1.4781(18)
C3 C4 1.521(2)
C3 H3A 1.0000
C4 C5 1.534(2)
C4 H4B 0.9900
C4 H4A 0.9900
C5 N1 1.493(2)
C5 C9 1.530(2)
C5 C8 1.532(3)
C6 H6C 0.9800
C6 H6B 0.9800
C6 H6A 0.9800
C7 H7C 0.9800
C7 H7B 0.9800
C7 H7A 0.9800
C8 H8C 0.9800
C8 H8B 0.9800
C8 H8A 0.9800
C9 H9C 0.9800
C9 H9B 0.9800
C9 H9A 0.9800
C10 N2 1.494(2)
C10 C16 1.529(2)
C10 C11 1.536(2)
C10 C15 1.537(2)
C11 C12 1.519(2)
C11 H11B 0.9900
C11 H11A 0.9900
C12 N3 1.4810(17)
C12 C13 1.5230(19)
C12 H12A 1.0000
C13 C14 1.537(2)
C13 H13B 0.9900
C13 H13A 0.9900
C14 N2 1.494(2)
C14 C17 1.525(3)
C14 C18 1.530(2)
C15 H15C 0.9800
C15 H15B 0.9800
C15 H15A 0.9800
C16 H16C 0.9800
C16 H16B 0.9800
C16 H16A 0.9800
C17 H17C 0.9800
C17 H17B 0.9800
C17 H17A 0.9800
C18 H18C 0.9800
C18 H18B 0.9800
C18 H18A 0.9800
C19 S1 1.7578(19)
C19 H19C 0.9800
C19 H19B 0.9800
C19 H19A 0.9800
N1 O1 1.285(2)
N2 O2 1.2834(18)
N3 S1 1.6256(13)
O3 S1 1.4283(14)
O4 S1 1.4322(13)

loop_
_geom_torsion_atom_site_label_1
_geom_torsion_atom_site_label_2
_geom_torsion_atom_site_label_3
_geom_torsion_atom_site_label_4
_geom_torsion
N1 C1 C2 C3 -48.75(17)
C6 C1 C2 C3 -165.99(14)
C7 C1 C2 C3 71.63(18)
C1 C2 C3 N3 -167.00(13)
C1 C2 C3 C4 64.52(17)
N3 C3 C4 C5 171.54(13)
C2 C3 C4 C5 -61.03(17)
C3 C4 C5 N1 42.76(18)
C3 C4 C5 C9 159.63(14)
C3 C4 C5 C8 -78.62(17)
N2 C10 C11 C12 -45.38(17)
C16 C10 C11 C12 -163.37(14)
C15 C10 C11 C12 76.18(16)
C10 C11 C12 N3 -173.29(12)
C10 C11 C12 C13 61.62(16)
N3 C12 C13 C14 171.66(13)
C11 C12 C13 C14 -63.30(16)
C12 C13 C14 N2 48.93(18)
C12 C13 C14 C17 -72.56(17)
C12 C13 C14 C18 166.51(15)
C2 C1 N1 O1 -169.81(17)
C6 C1 N1 O1 -50.9(2)
C7 C1 N1 O1 68.1(2)
C2 C1 N1 C5 33.5(2)
C6 C1 N1 C5 152.48(18)
C7 C1 N1 C5 -88.5(2)
C9 C5 N1 O1 53.8(2)
C8 C5 N1 O1 -64.3(2)
C4 C5 N1 O1 172.66(17)
C9 C5 N1 C1 -149.47(18)
C8 C5 N1 C1 92.4(2)
C4 C5 N1 C1 -30.6(2)
C16 C10 N2 O2 -50.4(2)
C11 C10 N2 O2 -169.89(16)
C15 C10 N2 O2 67.5(2)
C16 C10 N2 C14 154.51(16)
C11 C10 N2 C14 35.0(2)
C15 C10 N2 C14 -87.53(19)
C17 C14 N2 O2 -69.64(19)
C18 C14 N2 O2 49.7(2)
C13 C14 N2 O2 167.74(16)
C17 C14 N2 C10 85.60(19)
C18 C14 N2 C10 -155.02(17)
C13 C14 N2 C10 -37.0(2)
C2 C3 N3 C12 108.10(15)
C4 C3 N3 C12 -127.10(15)
C2 C3 N3 S1 -70.10(17)
C4 C3 N3 S1 54.70(18)
C11 C12 N3 C3 -59.95(18)
C13 C12 N3 C3 63.03(18)
C11 C12 N3 S1 118.38(13)
C13 C12 N3 S1 -118.63(13)
C3 N3 S1 O3 137.51(14)
C12 N3 S1 O3 -40.74(14)
C3 N3 S1 O4 7.66(16)
C12 N3 S1 O4 -170.59(12)
C3 N3 S1 C19 -108.03(15)
C12 N3 S1 C19 73.73(14)
